data_4302181
loop_
_publ_author_name
'Pampa Mukherjee'
'Michael G. B. Drew'
'Carlos J. G\'omez-Garc\'ia'
'Ashutosh Ghosh'

_publ_section_title
;
(Ni2), (Ni3), and (Ni2+ Ni3): A Unique Example of Isolated and
Cocrystallized Ni2 and Ni3 Complexes
;
_journal_name_full 'Inorganic Chemistry'
_journal_page_first 4817
_journal_page_last 4827
_journal_paper_doi 10.1021/ic802385c
_journal_volume 48
_journal_year 2009
_chemical_formula_sum 'C26 H36 N4 Ni2 O6'
_chemical_formula_weight 618.00
_chemical_name_systematic
; 
 ? 
;
_space_group_IT_number 14
_symmetry_cell_setting monoclinic
_symmetry_space_group_name_Hall '-P 2ybc'
_symmetry_space_group_name_H-M 'P 1 21/c 1'
_atom_sites_solution_hydrogens geom
_atom_sites_solution_primary direct
_atom_sites_solution_secondary difmap
_audit_creation_method SHELXL-97
_cell_angle_alpha 90.00
_cell_angle_beta 103.77(2)
_cell_angle_gamma 90.00
_cell_formula_units_Z 2
_cell_length_a 10.056(5)
_cell_length_b 16.355(3)
_cell_length_c 8.5705(7)
_cell_measurement_reflns_used 6812
_cell_measurement_temperature 150(2)
_cell_measurement_theta_max 30.00
_cell_measurement_theta_min 2.43
_cell_volume 1369.0(7)
_computing_cell_refinement 'Crysalis, Oxford Diffraction'
_computing_data_collection 'Crysalis, Oxford Diffraction'
_computing_data_reduction 'Crysalis, Oxford Diffraction'
_computing_molecular_graphics PLATON(Spek,2004)
_computing_structure_refinement 'SHELXL-97 (Sheldrick, 1997)'
_computing_structure_solution 'SHELXS-97 (Sheldrick, 1997)'
_diffrn_ambient_temperature 150(2)
_diffrn_measured_fraction_theta_full 0.926
_diffrn_measured_fraction_theta_max 0.926
_diffrn_measurement_device 'Oxford Diffaction X-Calibur System'
_diffrn_measurement_method '321 frames, counting time 10 s.'
_diffrn_radiation_monochromator graphite
_diffrn_radiation_source 'fine-focus sealed tube'
_diffrn_radiation_type MoK\a
_diffrn_radiation_wavelength 0.71073
_diffrn_reflns_av_R_equivalents 0.0404
_diffrn_reflns_av_sigmaI/netI 0.0903
_diffrn_reflns_limit_h_max 13
_diffrn_reflns_limit_h_min -14
_diffrn_reflns_limit_k_max 10
_diffrn_reflns_limit_k_min -23
_diffrn_reflns_limit_l_max 12
_diffrn_reflns_limit_l_min -10
_diffrn_reflns_number 6812
_diffrn_reflns_theta_full 30.00
_diffrn_reflns_theta_max 30.00
_diffrn_reflns_theta_min 2.43
_diffrn_standards_decay_% n/a
_diffrn_standards_interval_count n/a
_diffrn_standards_interval_time n/a
_diffrn_standards_number n/a
_exptl_absorpt_coefficient_mu 1.422
_exptl_absorpt_correction_T_max 1.000
_exptl_absorpt_correction_T_min 0.793
_exptl_absorpt_correction_type empirical
_exptl_absorpt_process_details 'ABSPACK, Oxford Diffraction Ltd'
_exptl_crystal_colour green
_exptl_crystal_density_diffrn 1.499
_exptl_crystal_density_method 'not measured'
_exptl_crystal_description needle
_exptl_crystal_F_000 648
_exptl_crystal_size_max 0.20
_exptl_crystal_size_mid 0.03
_exptl_crystal_size_min 0.02
_refine_diff_density_max 3.712
_refine_diff_density_min -0.406
_refine_diff_density_rms 0.127
_refine_ls_extinction_method none
_refine_ls_goodness_of_fit_ref 0.928
_refine_ls_hydrogen_treatment constr
_refine_ls_matrix_type full
_refine_ls_number_parameters 174
_refine_ls_number_reflns 3687
_refine_ls_number_restraints 0
_refine_ls_restrained_S_all 0.928
_refine_ls_R_factor_all 0.0984
_refine_ls_R_factor_gt 0.0600
_refine_ls_shift/su_max 0.001
_refine_ls_shift/su_mean 0.000
_refine_ls_structure_factor_coef Fsqd
_refine_ls_weighting_details
;
_refine_ls_weighting_details 
  w=1/[\s^2^(Fo^2^)+(0.0826P)^2^+0.0000P] where P=(Fo^2^+2Fc^2^)/3 
;
_refine_ls_weighting_scheme calc
_refine_ls_wR_factor_gt 0.1332
_refine_ls_wR_factor_ref 0.1447
_reflns_number_gt 2218
_reflns_number_total 3687
_reflns_threshold_expression >2sigma(I)
_cod_data_source_file ic802385c_si_001_1.cif
_cod_data_source_block 1
_cod_original_cell_volume 1369.0(8)
_cod_original_sg_symbol_H-M 'P 21/c'
_cod_database_code 4302181

loop_
_symmetry_equiv_pos_as_xyz
'x, y, z'
'-x, y+1/2, -z+1/2'
'-x, -y, -z'
'x, -y-1/2, z-1/2'

loop_
_atom_site_label
_atom_site_type_symbol
_atom_site_fract_x
_atom_site_fract_y
_atom_site_fract_z
_atom_site_U_iso_or_equiv
_atom_site_adp_type
_atom_site_occupancy
_atom_site_symmetry_multiplicity
_atom_site_calc_flag
_atom_site_refinement_flags
_atom_site_disorder_assembly
_atom_site_disorder_group
C13 C 1.2793(3) 0.8870(2) 0.2252(4) 0.0220(7) Uani 1 1 d . . .
H13 H 1.3248 0.9238 0.1734 0.026 Uiso 1 1 calc R . .
C14 C 1.3525(4) 0.8244(2) 0.3160(4) 0.0237(7) Uani 1 1 d . . .
H14 H 1.4461 0.8200 0.3241 0.028 Uiso 1 1 calc R . .
C15 C 1.2886(4) 0.7683(2) 0.3947(5) 0.0291(8) Uani 1 1 d . . .
H15 H 1.3384 0.7264 0.4552 0.035 Uiso 1 1 calc R . .
C16 C 1.1501(4) 0.7756(2) 0.3818(4) 0.0287(8) Uani 1 1 d . . .
H16 H 1.1075 0.7387 0.4365 0.034 Uiso 1 1 calc R . .
C17 C 1.0706(4) 0.8372(2) 0.2888(4) 0.0217(7) Uani 1 1 d . . .
C18 C 0.9270(4) 0.8405(2) 0.2979(4) 0.0261(8) Uani 1 1 d . . .
H18 H 0.8998 0.8054 0.3699 0.031 Uiso 1 1 calc R . .
C20 C 0.7000(4) 0.8916(2) 0.2516(5) 0.0293(8) Uani 1 1 d . . .
H20A H 0.6950 0.8493 0.3295 0.035 Uiso 1 1 calc R . .
H20B H 0.6292 0.8808 0.1551 0.035 Uiso 1 1 calc R . .
C21 C 0.6749(4) 0.9748(2) 0.3195(5) 0.0358(10) Uani 1 1 d . . .
H21A H 0.5864 0.9736 0.3460 0.043 Uiso 1 1 calc R . .
H21B H 0.7437 0.9834 0.4186 0.043 Uiso 1 1 calc R . .
C12 C 1.1373(4) 0.8959(2) 0.2097(4) 0.0211(7) Uani 1 1 d . . .
C22 C 0.6779(4) 1.0471(2) 0.2093(5) 0.0319(9) Uani 1 1 d . . .
H22A H 0.6078 1.0394 0.1109 0.038 Uiso 1 1 calc R . .
H22B H 0.6556 1.0963 0.2608 0.038 Uiso 1 1 calc R . .
C32 C 0.7216(4) 0.8789(2) -0.1777(4) 0.0261(8) Uani 1 1 d . . .
C34 C 0.6316(4) 0.8327(2) -0.3148(5) 0.0363(10) Uani 1 1 d . . .
H34A H 0.5596 0.8060 -0.2781 0.054 Uiso 1 1 calc R . .
H34B H 0.6852 0.7925 -0.3540 0.054 Uiso 1 1 calc R . .
H34C H 0.5925 0.8701 -0.3996 0.054 Uiso 1 1 calc R . .
C24 C 0.9216(4) 1.0812(2) 0.3115(5) 0.0330(9) Uani 1 1 d . . .
H23A H 0.8883 1.1232 0.3706 0.049 Uiso 1 1 calc R . .
H23B H 1.0005 1.1009 0.2783 0.049 Uiso 1 1 calc R . .
H23C H 0.9464 1.0340 0.3786 0.049 Uiso 1 1 calc R . .
O11 O 1.0702(2) 0.95738(13) 0.1229(3) 0.0214(5) Uani 1 1 d . . .
O31 O 0.8462(3) 0.85957(15) -0.1280(3) 0.0295(6) Uani 1 1 d . . .
O33 O 0.6699(3) 0.93570(15) -0.1125(3) 0.0269(6) Uani 1 1 d . . .
Ni1 Ni 0.86527(5) 0.96218(3) 0.03685(5) 0.02147(15) Uani 1 1 d . . .
N19 N 0.8350(3) 0.88864(18) 0.2133(4) 0.0249(7) Uani 1 1 d . . .
N23 N 0.8129(3) 1.05883(18) 0.1678(4) 0.0242(7) Uani 1 1 d . . .
H23 H 0.8025 1.1031 0.1015 0.029 Uiso 1 1 calc R . .

loop_
_atom_site_aniso_label
_atom_site_aniso_U_11
_atom_site_aniso_U_22
_atom_site_aniso_U_33
_atom_site_aniso_U_23
_atom_site_aniso_U_13
_atom_site_aniso_U_12
C13 0.0158(17) 0.0251(17) 0.0240(18) 0.0009(14) 0.0025(15) -0.0009(13)
C14 0.0192(18) 0.0247(18) 0.0250(18) 0.0006(14) 0.0007(16) 0.0037(14)
C15 0.032(2) 0.0216(18) 0.032(2) 0.0033(15) 0.0031(18) 0.0068(16)
C16 0.032(2) 0.0263(18) 0.028(2) 0.0022(15) 0.0076(18) 0.0007(16)
C17 0.0224(18) 0.0194(16) 0.0234(18) 0.0002(13) 0.0056(15) 0.0026(14)
C18 0.026(2) 0.0269(19) 0.027(2) 0.0005(14) 0.0088(17) -0.0026(15)
C20 0.0202(18) 0.032(2) 0.039(2) 0.0063(16) 0.0139(18) 0.0022(16)
C21 0.025(2) 0.046(2) 0.041(2) 0.0033(18) 0.0180(19) 0.0031(17)
C12 0.0199(18) 0.0258(18) 0.0164(17) -0.0036(13) 0.0020(15) 0.0010(14)
C22 0.023(2) 0.034(2) 0.042(2) -0.0026(17) 0.0131(19) 0.0032(16)
C32 0.0199(19) 0.0301(19) 0.028(2) 0.0034(15) 0.0056(17) -0.0060(15)
C34 0.039(3) 0.037(2) 0.031(2) -0.0048(17) 0.003(2) -0.0044(19)
C24 0.036(2) 0.038(2) 0.028(2) -0.0071(16) 0.0114(19) -0.0016(18)
O11 0.0151(12) 0.0257(12) 0.0215(12) 0.0026(10) 0.0002(11) -0.0006(10)
O31 0.0259(15) 0.0308(14) 0.0333(15) -0.0010(11) 0.0097(13) 0.0008(11)
O33 0.0174(13) 0.0287(13) 0.0333(15) -0.0006(11) 0.0033(12) -0.0046(10)
Ni1 0.0161(2) 0.0242(2) 0.0242(3) 0.00132(19) 0.00493(19) 0.00016(19)
N19 0.0195(16) 0.0284(16) 0.0287(17) 0.0010(12) 0.0093(14) 0.0018(12)
N23 0.0194(16) 0.0283(16) 0.0235(16) 0.0009(11) 0.0026(14) 0.0007(12)

loop_
_atom_type_symbol
_atom_type_description
_atom_type_scat_dispersion_real
_atom_type_scat_dispersion_imag
_atom_type_scat_source
C C 0.0033 0.0016 'International Tables Vol C Tables 4.2.6.8 and 6.1.1.4'
H H 0.0000 0.0000 'International Tables Vol C Tables 4.2.6.8 and 6.1.1.4'
O O 0.0106 0.0060 'International Tables Vol C Tables 4.2.6.8 and 6.1.1.4'
Ni Ni 0.3393 1.1124 'International Tables Vol C Tables 4.2.6.8 and 6.1.1.4'
N N 0.0061 0.0033 'International Tables Vol C Tables 4.2.6.8 and 6.1.1.4'

loop_
_geom_angle_atom_site_label_1
_geom_angle_atom_site_label_2
_geom_angle_atom_site_label_3
_geom_angle
_geom_angle_site_symmetry_1
_geom_angle_site_symmetry_3
_geom_angle_publ_flag
C14 C13 C12 121.3(3) . . ?
C15 C14 C13 121.1(3) . . ?
C16 C15 C14 118.8(3) . . ?
C15 C16 C17 122.3(4) . . ?
C16 C17 C12 118.7(3) . . ?
C16 C17 C18 115.5(3) . . ?
C12 C17 C18 125.4(3) . . ?
N19 C18 C17 125.0(3) . . ?
N19 C20 C21 111.1(3) . . ?
C22 C21 C20 115.4(3) . . ?
O11 C12 C13 119.8(3) . . ?
O11 C12 C17 122.6(3) . . ?
C13 C12 C17 117.7(3) . . ?
N23 C22 C21 113.7(3) . . ?
O33 C32 O31 121.0(3) . . ?
O33 C32 C34 118.8(3) . . ?
O31 C32 C34 120.2(4) . . ?
C12 O11 Ni1 124.7(2) . . ?
C12 O11 Ni1 129.7(2) . 3_775 ?
Ni1 O11 Ni1 100.59(10) . 3_775 ?
C32 O31 Ni1 87.3(2) . . ?
C32 O33 Ni1 89.9(2) . . ?
N19 Ni1 O11 91.52(11) . . ?
N19 Ni1 N23 86.88(12) . . ?
O11 Ni1 N23 101.56(11) . . ?
N19 Ni1 O11 170.41(11) . 3_775 ?
O11 Ni1 O11 79.41(10) . 3_775 ?
N23 Ni1 O11 91.87(11) . 3_775 ?
N19 Ni1 O33 92.73(11) . . ?
O11 Ni1 O33 158.76(10) . . ?
N23 Ni1 O33 99.45(11) . . ?
O11 Ni1 O33 96.85(10) 3_775 . ?
N19 Ni1 O31 91.22(11) . . ?
O11 Ni1 O31 97.58(10) . . ?
N23 Ni1 O31 160.80(11) . . ?
O11 Ni1 O31 93.04(9) 3_775 . ?
O33 Ni1 O31 61.54(10) . . ?
C18 N19 C20 117.9(3) . . ?
C18 N19 Ni1 124.6(2) . . ?
C20 N19 Ni1 117.5(2) . . ?
C24 N23 C22 111.4(3) . . ?
C24 N23 Ni1 113.8(2) . . ?
C22 N23 Ni1 113.1(2) . . ?

loop_
_geom_bond_atom_site_label_1
_geom_bond_atom_site_label_2
_geom_bond_distance
_geom_bond_site_symmetry_2
_geom_bond_publ_flag
C13 C14 1.387(5) . ?
C13 C12 1.410(5) . ?
C14 C15 1.384(5) . ?
C15 C16 1.376(6) . ?
C16 C17 1.408(5) . ?
C17 C12 1.432(5) . ?
C17 C18 1.465(5) . ?
C18 N19 1.297(5) . ?
C20 N19 1.471(4) . ?
C20 C21 1.525(5) . ?
C21 C22 1.518(5) . ?
C12 O11 1.334(4) . ?
C22 N23 1.496(5) . ?
C32 O33 1.259(4) . ?
C32 O31 1.263(4) . ?
C32 C34 1.504(5) . ?
C24 N23 1.485(5) . ?
O11 Ni1 2.018(3) . ?
O11 Ni1 2.109(2) 3_775 ?
O31 Ni1 2.172(3) . ?
O33 Ni1 2.118(3) . ?
Ni1 N19 2.012(3) . ?
Ni1 N23 2.078(3) . ?
Ni1 O11 2.109(2) 3_775 ?
